data_4025165
loop_
_publ_author_name
'Eric Gagnon'
'Shira D. Halperin'
'Val\'erie M\'etivaud'
'Kenneth E. Maly'
'James D. Wuest'

_publ_contact_author_address
;
D\'epartement de Chimie
Universit\'e de Montr\'eal, CP 6128, succ. Centre-ville
Montr\'eal, Qu\'ebec
Canada
H3C 3J7
;
_publ_contact_author_email james.d.wuest@umontreal.ca
_publ_contact_author_name
;
Wuest, James D.
;
_publ_contact_author_phone '+1 514 340 5178'
_publ_section_title
;
 Tampering with Molecular Cohesion in Crystals of Hexaphenylbenzenes
;
_journal_name_full 'Journal of Organic Chemistry'
_journal_page_first 399
_journal_page_last 406
_journal_paper_doi 10.1021/jo902175u
_journal_volume 75
_journal_year 2010
_chemical_compound_source 'Synthesized by the authors. See text'
_chemical_formula_moiety 'C43 H32'
_chemical_formula_sum 'C43 H32'
_chemical_formula_weight 548.69
_chemical_melting_point_gt 673
_chemical_name_common 1-(2-Methylphenyl)-2,3,4,5,6-pentaphenylbenzene
_chemical_name_systematic
; 
 ? 
;
_space_group_IT_number 33
_symmetry_cell_setting orthorhombic
_symmetry_space_group_name_Hall 'P 2c -2n'
_symmetry_space_group_name_H-M 'P n a 21'
_atom_sites_solution_hydrogens geom
_atom_sites_solution_primary direct
_atom_sites_solution_secondary difmap
_audit_creation_method SHELXL-97
_cell_angle_alpha 90
_cell_angle_beta 90
_cell_angle_gamma 90
_cell_formula_units_Z 4
_cell_length_a 12.3269(3)
_cell_length_b 11.6835(3)
_cell_length_c 20.8753(5)
_cell_measurement_reflns_used 25586
_cell_measurement_temperature 150
_cell_measurement_theta_max 67.31
_cell_measurement_theta_min 4.34
_cell_volume 3006.49(13)
_computing_cell_refinement 'SAINT V7.34A (Bruker AXS, 2006b)'
_computing_data_collection 'APEX2 v2.1-0 (Bruker AXS, 2006a)'
_computing_data_reduction 'SAINT V7.34A (Bruker AXS, 2006b)'
_computing_molecular_graphics 'SHELXTL v6.12 (Bruker AXS, 2001)'
_computing_publication_material 'UdMX (Maris, 2004)'
_computing_structure_refinement 'SHELXL97 (Sheldrick, 2008)'
_computing_structure_solution 'SHELXS97 (Sheldrick, 2008)'
_diffrn_ambient_temperature 150
_diffrn_detector_area_resol_mean 8.3
_diffrn_measured_fraction_theta_full 0.981
_diffrn_measured_fraction_theta_max 0.981
_diffrn_measurement_device_type 'Bruker Microstar'
_diffrn_measurement_method \w
_diffrn_radiation_monochromator 'Helios optics'
_diffrn_radiation_source 'Rotating Anode'
_diffrn_radiation_type CuK\a
_diffrn_radiation_wavelength 1.54178
_diffrn_reflns_av_R_equivalents 0.064
_diffrn_reflns_av_sigmaI/netI 0.0313
_diffrn_reflns_limit_h_max 14
_diffrn_reflns_limit_h_min -14
_diffrn_reflns_limit_k_max 12
_diffrn_reflns_limit_k_min -13
_diffrn_reflns_limit_l_max 25
_diffrn_reflns_limit_l_min -24
_diffrn_reflns_number 46644
_diffrn_reflns_theta_full 67.70
_diffrn_reflns_theta_max 67.70
_diffrn_reflns_theta_min 4.24
_diffrn_standards_decay_% 0.60
_diffrn_standards_interval_time 1440
_diffrn_standards_number 332
_exptl_absorpt_coefficient_mu 0.517
_exptl_absorpt_correction_T_max 0.9496
_exptl_absorpt_correction_T_min 0.7965
_exptl_absorpt_correction_type multi-scan
_exptl_absorpt_process_details 'Sadabs (Sheldrick, 2007)'
_exptl_crystal_colour Colorless
_exptl_crystal_density_diffrn 1.212
_exptl_crystal_density_method 'not measured'
_exptl_crystal_description diamond
_exptl_crystal_F_000 1160
_exptl_crystal_size_max 0.10
_exptl_crystal_size_mid 0.10
_exptl_crystal_size_min 0.10
_refine_diff_density_max 0.285
_refine_diff_density_min -0.319
_refine_diff_density_rms 0.038
_refine_ls_abs_structure_details 'Flack H D (1983), 2473 Friedel Pairs'
_refine_ls_abs_structure_Flack 0.4(19)
_refine_ls_extinction_method none
_refine_ls_goodness_of_fit_ref 1.116
_refine_ls_hydrogen_treatment constr
_refine_ls_matrix_type full
_refine_ls_number_parameters 390
_refine_ls_number_reflns 5275
_refine_ls_number_restraints 6
_refine_ls_restrained_S_all 1.116
_refine_ls_R_factor_all 0.0499
_refine_ls_R_factor_gt 0.0485
_refine_ls_shift/su_max 0.000
_refine_ls_shift/su_mean 0.000
_refine_ls_structure_factor_coef Fsqd
_refine_ls_weighting_details 'calc w=1/[\s^2^(Fo^2^)+(0.0826P)^2^+0.8170P] where P=(Fo^2^+2Fc^2^)/3'
_refine_ls_weighting_scheme calc
_refine_ls_wR_factor_gt 0.1457
_refine_ls_wR_factor_ref 0.1475
_reflns_number_gt 5078
_reflns_number_total 5275
_reflns_threshold_expression I>2\s(I)
_cod_data_source_file jo902175u_si_002.cif
_cod_data_source_block compound_3b
_cod_depositor_comments
;
The following automatic conversions were performed:

'_chemical_melting_point' tag was changed to
'_chemical_melting_point_gt' since the value was specified 'more
than' ('>') a certain temperature. The value '>673' was changed to
'673' - it should be numeric and without a unit designator.

Automatic conversion script
Id: cif_fix_values 1569 2011-02-09 13:29:24Z adriana 

The following automatic conversions were performed:

'_symmetry_cell_setting' value 'Orthorhombic' changed to
'orthorhombic' according to the built-in table from CIF Core
dictionary named 'cif_core.dic' version 2.4.1 from
2010-06-29.

'_geom_angle_publ_flag' value 'Y' changed to 'y'
according to the built-in table from CIF Core dictionary named
'cif_core.dic' version 2.4.1 from 2010-06-29 (132
times).

'_geom_bond_publ_flag' value 'Y' changed to 'y' according to
the built-in table from CIF Core dictionary named 'cif_core.dic'
version 2.4.1 from 2010-06-29 (81 time).

'_geom_torsion_publ_flag'
value 'Y' changed to 'y' according to the built-in table from CIF
Core dictionary named 'cif_core.dic' version 2.4.1 from 2010-06-29
(99 times).

Automatic conversion script
Id: cif_fix_values 1646 2011-03-28 12:23:43Z adriana 
;
_cod_database_code 4025165

loop_
_symmetry_equiv_pos_as_xyz
'x, y, z'
'-x, -y, z+1/2'
'x+1/2, -y+1/2, z'
'-x+1/2, y+1/2, z+1/2'

loop_
_atom_site_label
_atom_site_type_symbol
_atom_site_fract_x
_atom_site_fract_y
_atom_site_fract_z
_atom_site_U_iso_or_equiv
_atom_site_adp_type
_atom_site_occupancy
_atom_site_symmetry_multiplicity
_atom_site_calc_flag
_atom_site_refinement_flags
_atom_site_disorder_assembly
_atom_site_disorder_group
C1 C 0.18694(17) 0.52028(18) 0.31993(10) 0.0367(5) Uani 1 1 d . . .
C2 C 0.18661(17) 0.60591(19) 0.36739(10) 0.0360(5) Uani 1 1 d . . .
C3 C 0.22908(17) 0.58224(19) 0.42869(11) 0.0372(5) Uani 1 1 d . . .
C4 C 0.27407(17) 0.47412(19) 0.44179(11) 0.0387(5) Uani 1 1 d . . .
C5 C 0.27430(17) 0.38925(19) 0.39385(11) 0.0365(5) Uani 1 1 d . . .
C6 C 0.23000(17) 0.41246(18) 0.33339(11) 0.0367(5) Uani 1 1 d . . .
C7 C 0.1402(2) 0.54633(19) 0.25575(12) 0.0460(5) Uani 1 1 d . . .
C8 C 0.2070(3) 0.5701(3) 0.20363(14) 0.0621(7) Uani 1 1 d U . .
C9 C 0.1570(4) 0.5895(3) 0.14245(15) 0.0794(9) Uani 1 1 d U . .
H9 H 0.2011 0.6054 0.1062 0.095 Uiso 1 1 calc R . .
C10 C 0.0477(4) 0.5856(3) 0.13578(19) 0.0925(10) Uani 1 1 d U . .
H10 H 0.0162 0.5984 0.0949 0.111 Uiso 1 1 calc R . .
C11 C -0.0180(4) 0.5634(3) 0.1870(2) 0.0882(10) Uani 1 1 d U . .
H11 H -0.0945 0.5614 0.1816 0.106 Uiso 1 1 calc R . .
C12 C 0.0275(3) 0.5435(2) 0.24723(17) 0.0657(8) Uani 1 1 d . . .
H12 H -0.0183 0.5279 0.2827 0.079 Uiso 1 1 calc R . .
C13 C 0.3178(4) 0.5850(4) 0.2109(2) 0.0998(13) Uani 1 1 d U . .
H13A H 0.3315 0.6400 0.2454 0.150 Uiso 1 1 calc R . .
H13B H 0.3487 0.6139 0.1708 0.150 Uiso 1 1 calc R . .
H13C H 0.3515 0.5115 0.2217 0.150 Uiso 1 1 calc R . .
C14 C 0.14712(17) 0.72356(18) 0.35162(10) 0.0362(4) Uani 1 1 d . . .
C15 C 0.2179(2) 0.8040(2) 0.32672(14) 0.0511(6) Uani 1 1 d . . .
H15 H 0.2917 0.7838 0.3201 0.061 Uiso 1 1 calc R . .
C16 C 0.1831(2) 0.9130(2) 0.31131(15) 0.0586(7) Uani 1 1 d . . .
H16 H 0.2328 0.9667 0.2938 0.070 Uiso 1 1 calc R . .
C17 C 0.0761(2) 0.9442(2) 0.32130(13) 0.0538(6) Uani 1 1 d . . .
H17 H 0.0519 1.0190 0.3106 0.065 Uiso 1 1 calc R . .
C18 C 0.0060(2) 0.8662(2) 0.34666(16) 0.0613(7) Uani 1 1 d . . .
H18 H -0.0672 0.8876 0.3544 0.074 Uiso 1 1 calc R . .
C19 C 0.0400(2) 0.7562(2) 0.36127(14) 0.0532(6) Uani 1 1 d . . .
H19 H -0.0105 0.7026 0.3780 0.064 Uiso 1 1 calc R . .
C20 C 0.22366(19) 0.67134(19) 0.48000(11) 0.0408(5) Uani 1 1 d . . .
C21 C 0.3148(3) 0.7344(2) 0.49795(13) 0.0541(6) Uani 1 1 d . . .
H21 H 0.3825 0.7202 0.4778 0.065 Uiso 1 1 calc R . .
C22 C 0.3072(3) 0.8179(2) 0.54502(13) 0.0595(7) Uani 1 1 d . . .
H22 H 0.3700 0.8596 0.5573 0.071 Uiso 1 1 calc R . .
C23 C 0.2097(3) 0.8404(2) 0.57378(13) 0.0585(6) Uani 1 1 d U . .
H23 H 0.2048 0.8981 0.6057 0.070 Uiso 1 1 calc R . .
C24 C 0.1195(3) 0.7797(3) 0.55659(14) 0.0624(7) Uani 1 1 d U . .
H24 H 0.0516 0.7960 0.5761 0.075 Uiso 1 1 calc R . .
C25 C 0.1269(2) 0.6938(2) 0.51043(13) 0.0527(6) Uani 1 1 d . . .
H25 H 0.0644 0.6502 0.4998 0.063 Uiso 1 1 calc R . .
C26 C 0.3208(2) 0.4476(2) 0.50649(12) 0.0471(6) Uani 1 1 d . . .
C27 C 0.4283(3) 0.4684(3) 0.51939(18) 0.0747(10) Uani 1 1 d . . .
H27 H 0.4727 0.5023 0.4874 0.090 Uiso 1 1 calc R . .
C28 C 0.4731(4) 0.4409(3) 0.5781(2) 0.0899(12) Uani 1 1 d . . .
H28 H 0.5473 0.4571 0.5865 0.108 Uiso 1 1 calc R . .
C29 C 0.4108(4) 0.3905(3) 0.62372(17) 0.0843(12) Uani 1 1 d . . .
H29 H 0.4419 0.3701 0.6638 0.101 Uiso 1 1 calc R . .
C30 C 0.3027(4) 0.3689(3) 0.61211(15) 0.0756(10) Uani 1 1 d . . .
H30 H 0.2590 0.3339 0.6441 0.091 Uiso 1 1 calc R . .
C31 C 0.2581(3) 0.3985(3) 0.55368(14) 0.0613(8) Uani 1 1 d . . .
H31 H 0.1833 0.3848 0.5460 0.074 Uiso 1 1 calc R . .
C32 C 0.31680(18) 0.27198(18) 0.40982(10) 0.0375(5) Uani 1 1 d . . .
C33 C 0.4265(2) 0.2474(2) 0.40925(14) 0.0556(7) Uani 1 1 d . . .
H33 H 0.4771 0.3059 0.3991 0.067 Uiso 1 1 calc R . .
C34 C 0.4632(2) 0.1384(3) 0.42337(17) 0.0631(8) Uani 1 1 d . . .
H34 H 0.5388 0.1227 0.4226 0.076 Uiso 1 1 calc R . .
C35 C 0.3920(2) 0.0531(2) 0.43844(14) 0.0560(7) Uani 1 1 d . . .
H35 H 0.4178 -0.0217 0.4478 0.067 Uiso 1 1 calc R . .
C36 C 0.2841(3) 0.0759(2) 0.44001(16) 0.0616(7) Uani 1 1 d . . .
H36 H 0.2343 0.0172 0.4512 0.074 Uiso 1 1 calc R . .
C37 C 0.2458(2) 0.1849(2) 0.42533(15) 0.0519(6) Uani 1 1 d . . .
H37 H 0.1700 0.1995 0.4260 0.062 Uiso 1 1 calc R . .
C38 C 0.23022(19) 0.32124(19) 0.28326(11) 0.0399(5) Uani 1 1 d . . .
C39 C 0.3280(2) 0.2810(2) 0.25846(12) 0.0460(5) Uani 1 1 d . . .
H39 H 0.3945 0.3115 0.2739 0.055 Uiso 1 1 calc R . .
C40 C 0.3296(2) 0.1972(2) 0.21164(12) 0.0522(6) Uani 1 1 d . . .
H40 H 0.3967 0.1710 0.1949 0.063 Uiso 1 1 calc R . .
C41 C 0.2337(3) 0.1521(2) 0.18941(13) 0.0557(7) Uani 1 1 d . . .
H41 H 0.2346 0.0943 0.1574 0.067 Uiso 1 1 calc R . .
C42 C 0.1357(2) 0.1908(2) 0.21373(12) 0.0528(6) Uani 1 1 d . . .
H42 H 0.0695 0.1599 0.1981 0.063 Uiso 1 1 calc R . .
C43 C 0.1340(2) 0.2748(2) 0.26092(12) 0.0458(5) Uani 1 1 d . . .
H43 H 0.0667 0.3004 0.2779 0.055 Uiso 1 1 calc R . .

loop_
_atom_site_aniso_label
_atom_site_aniso_U_11
_atom_site_aniso_U_22
_atom_site_aniso_U_33
_atom_site_aniso_U_23
_atom_site_aniso_U_13
_atom_site_aniso_U_12
C1 0.0377(11) 0.0316(11) 0.0410(11) -0.0002(9) -0.0014(8) -0.0004(8)
C2 0.0336(10) 0.0296(11) 0.0448(12) -0.0012(8) 0.0018(8) -0.0008(8)
C3 0.0370(11) 0.0290(12) 0.0456(12) -0.0019(9) -0.0026(9) 0.0012(8)
C4 0.0402(12) 0.0296(12) 0.0462(12) -0.0009(9) -0.0031(9) 0.0002(8)
C5 0.0350(10) 0.0284(12) 0.0462(12) -0.0011(9) -0.0015(8) 0.0004(8)
C6 0.0362(11) 0.0270(11) 0.0469(12) -0.0020(9) 0.0021(8) 0.0010(8)
C7 0.0661(15) 0.0244(11) 0.0477(12) -0.0018(10) -0.0111(11) 0.0039(10)
C8 0.1003(17) 0.0360(15) 0.0502(12) -0.0012(11) 0.0081(13) 0.0047(13)
C9 0.145(2) 0.0456(17) 0.0476(13) -0.0049(12) 0.0004(16) 0.0058(19)
C10 0.155(3) 0.0439(18) 0.079(2) 0.0047(15) -0.0527(19) 0.006(2)
C11 0.107(3) 0.0547(19) 0.103(2) 0.0098(18) -0.0570(19) 0.0014(18)
C12 0.0690(18) 0.0444(16) 0.084(2) 0.0033(14) -0.0331(16) 0.0046(13)
C13 0.0993(18) 0.109(3) 0.091(3) -0.002(2) 0.017(2) 0.005(3)
C14 0.0411(11) 0.0298(11) 0.0378(10) -0.0028(8) -0.0035(8) 0.0015(8)
C15 0.0445(12) 0.0332(13) 0.0755(17) 0.0069(11) 0.0049(11) 0.0023(9)
C16 0.0614(16) 0.0366(15) 0.0779(18) 0.0144(13) 0.0031(14) -0.0027(12)
C17 0.0669(17) 0.0317(13) 0.0629(16) 0.0057(11) -0.0048(12) 0.0085(11)
C18 0.0570(15) 0.0475(15) 0.0793(18) 0.0113(14) 0.0057(14) 0.0182(12)
C19 0.0438(12) 0.0410(14) 0.0748(16) 0.0117(12) 0.0050(12) 0.0052(10)
C20 0.0525(13) 0.0289(12) 0.0410(11) 0.0017(9) -0.0038(10) 0.0063(9)
C21 0.0696(17) 0.0398(14) 0.0530(14) -0.0058(11) 0.0048(12) -0.0132(12)
C22 0.087(2) 0.0416(16) 0.0502(14) -0.0027(11) -0.0050(14) -0.0161(14)
C23 0.0939(18) 0.0378(14) 0.0440(13) -0.0080(11) -0.0059(13) 0.0115(12)
C24 0.0662(15) 0.0665(19) 0.0545(15) -0.0159(13) -0.0046(12) 0.0236(12)
C25 0.0479(13) 0.0535(15) 0.0567(14) -0.0134(12) -0.0092(11) 0.0105(11)
C26 0.0676(16) 0.0254(12) 0.0483(12) -0.0038(9) -0.0100(12) 0.0075(10)
C27 0.085(2) 0.0594(19) 0.080(2) 0.0173(16) -0.0394(18) -0.0157(16)
C28 0.110(3) 0.066(2) 0.093(3) 0.012(2) -0.053(2) -0.016(2)
C29 0.140(4) 0.0448(18) 0.068(2) -0.0083(15) -0.040(2) 0.024(2)
C30 0.123(3) 0.054(2) 0.0496(15) 0.0003(14) 0.0061(18) 0.0291(19)
C31 0.086(2) 0.0503(17) 0.0480(14) 0.0005(11) 0.0039(13) 0.0225(14)
C32 0.0428(11) 0.0286(11) 0.0412(11) -0.0027(8) -0.0030(9) 0.0036(9)
C33 0.0432(12) 0.0465(15) 0.0773(17) 0.0200(13) -0.0008(12) 0.0053(11)
C34 0.0442(14) 0.0586(18) 0.0863(19) 0.0216(15) 0.0049(13) 0.0175(12)
C35 0.0711(18) 0.0327(13) 0.0641(16) 0.0045(11) -0.0068(13) 0.0154(12)
C36 0.0627(17) 0.0319(14) 0.090(2) 0.0082(13) -0.0079(15) -0.0033(11)
C37 0.0396(12) 0.0346(14) 0.0816(18) 0.0044(12) -0.0031(12) 0.0021(9)
C38 0.0526(13) 0.0269(12) 0.0402(11) 0.0013(9) -0.0051(10) 0.0025(9)
C39 0.0526(13) 0.0344(13) 0.0511(12) -0.0020(10) -0.0053(11) 0.0110(10)
C40 0.0667(16) 0.0393(14) 0.0506(13) -0.0037(10) 0.0002(12) 0.0163(12)
C41 0.092(2) 0.0318(13) 0.0439(13) -0.0026(10) -0.0027(13) 0.0024(13)
C42 0.0703(17) 0.0376(14) 0.0506(14) -0.0005(10) -0.0097(12) -0.0111(12)
C43 0.0527(13) 0.0344(13) 0.0504(12) 0.0006(10) -0.0026(10) -0.0012(10)

loop_
_atom_type_symbol
_atom_type_description
_atom_type_scat_dispersion_real
_atom_type_scat_dispersion_imag
_atom_type_scat_source
C C 0.0181 0.0091 'International Tables Vol C Tables 4.2.6.8 and 6.1.1.4'
H H 0.0000 0.0000 'International Tables Vol C Tables 4.2.6.8 and 6.1.1.4'

loop_
_geom_angle_atom_site_label_1
_geom_angle_atom_site_label_2
_geom_angle_atom_site_label_3
_geom_angle
_geom_angle_site_symmetry_1
_geom_angle_site_symmetry_3
_geom_angle_publ_flag
C6 C1 C2 120.1(2) . . y
C6 C1 C7 120.8(2) . . y
C2 C1 C7 119.10(19) . . y
C1 C2 C3 119.9(2) . . y
C1 C2 C14 119.96(19) . . y
C3 C2 C14 120.08(19) . . y
C4 C3 C2 119.9(2) . . y
C4 C3 C20 120.2(2) . . y
C2 C3 C20 119.81(19) . . y
C3 C4 C5 119.7(2) . . y
C3 C4 C26 120.8(2) . . y
C5 C4 C26 119.6(2) . . y
C6 C5 C4 120.2(2) . . y
C6 C5 C32 120.8(2) . . y
C4 C5 C32 119.0(2) . . y
C1 C6 C5 120.3(2) . . y
C1 C6 C38 120.2(2) . . y
C5 C6 C38 119.48(19) . . y
C8 C7 C12 119.5(3) . . y
C8 C7 C1 121.0(2) . . y
C12 C7 C1 119.5(3) . . y
C13 C8 C7 121.5(3) . . y
C13 C8 C9 120.1(3) . . y
C7 C8 C9 118.2(3) . . y
C10 C9 C8 120.8(4) . . y
C10 C9 H9 119.6 . . y
C8 C9 H9 119.6 . . y
C9 C10 C11 121.0(3) . . y
C9 C10 H10 119.5 . . y
C11 C10 H10 119.5 . . y
C10 C11 C12 119.9(4) . . y
C10 C11 H11 120.1 . . y
C12 C11 H11 120.1 . . y
C11 C12 C7 120.6(4) . . y
C11 C12 H12 119.7 . . y
C7 C12 H12 119.7 . . y
C8 C13 H13A 109.5 . . y
C8 C13 H13B 109.5 . . y
H13A C13 H13B 109.5 . . y
C8 C13 H13C 109.5 . . y
H13A C13 H13C 109.5 . . y
H13B C13 H13C 109.5 . . y
C15 C14 C19 117.9(2) . . y
C15 C14 C2 120.1(2) . . y
C19 C14 C2 122.0(2) . . y
C16 C15 C14 121.2(2) . . y
C16 C15 H15 119.4 . . y
C14 C15 H15 119.4 . . y
C15 C16 C17 120.2(3) . . y
C15 C16 H16 119.9 . . y
C17 C16 H16 119.9 . . y
C18 C17 C16 119.1(2) . . y
C18 C17 H17 120.4 . . y
C16 C17 H17 120.4 . . y
C17 C18 C19 120.9(3) . . y
C17 C18 H18 119.5 . . y
C19 C18 H18 119.5 . . y
C18 C19 C14 120.7(2) . . y
C18 C19 H19 119.7 . . y
C14 C19 H19 119.7 . . y
C25 C20 C21 118.2(2) . . y
C25 C20 C3 120.1(2) . . y
C21 C20 C3 121.6(2) . . y
C22 C21 C20 120.5(3) . . y
C22 C21 H21 119.8 . . y
C20 C21 H21 119.8 . . y
C23 C22 C21 120.3(3) . . y
C23 C22 H22 119.8 . . y
C21 C22 H22 119.8 . . y
C24 C23 C22 120.0(3) . . y
C24 C23 H23 120.0 . . y
C22 C23 H23 120.0 . . y
C23 C24 C25 120.1(3) . . y
C23 C24 H24 120.0 . . y
C25 C24 H24 120.0 . . y
C20 C25 C24 120.9(3) . . y
C20 C25 H25 119.6 . . y
C24 C25 H25 119.6 . . y
C27 C26 C31 118.3(3) . . y
C27 C26 C4 120.7(3) . . y
C31 C26 C4 121.0(3) . . y
C26 C27 C28 121.2(4) . . y
C26 C27 H27 119.4 . . y
C28 C27 H27 119.4 . . y
C29 C28 C27 119.8(4) . . y
C29 C28 H28 120.1 . . y
C27 C28 H28 120.1 . . y
C28 C29 C30 120.2(3) . . y
C28 C29 H29 119.9 . . y
C30 C29 H29 119.9 . . y
C29 C30 C31 119.6(4) . . y
C29 C30 H30 120.2 . . y
C31 C30 H30 120.2 . . y
C26 C31 C30 120.9(4) . . y
C26 C31 H31 119.6 . . y
C30 C31 H31 119.6 . . y
C37 C32 C33 118.0(2) . . y
C37 C32 C5 120.2(2) . . y
C33 C32 C5 121.9(2) . . y
C32 C33 C34 120.6(2) . . y
C32 C33 H33 119.7 . . y
C34 C33 H33 119.7 . . y
C35 C34 C33 120.7(2) . . y
C35 C34 H34 119.6 . . y
C33 C34 H34 119.6 . . y
C36 C35 C34 119.5(3) . . y
C36 C35 H35 120.2 . . y
C34 C35 H35 120.2 . . y
C35 C36 C37 120.4(3) . . y
C35 C36 H36 119.8 . . y
C37 C36 H36 119.8 . . y
C32 C37 C36 120.7(2) . . y
C32 C37 H37 119.6 . . y
C36 C37 H37 119.6 . . y
C43 C38 C39 118.9(2) . . y
C43 C38 C6 120.9(2) . . y
C39 C38 C6 120.2(2) . . y
C40 C39 C38 120.8(2) . . y
C40 C39 H39 119.6 . . y
C38 C39 H39 119.6 . . y
C41 C40 C39 119.9(3) . . y
C41 C40 H40 120.1 . . y
C39 C40 H40 120.1 . . y
C40 C41 C42 120.0(2) . . y
C40 C41 H41 120.0 . . y
C42 C41 H41 120.0 . . y
C41 C42 C43 120.2(3) . . y
C41 C42 H42 119.9 . . y
C43 C42 H42 119.9 . . y
C38 C43 C42 120.1(2) . . y
C38 C43 H43 119.9 . . y
C42 C43 H43 119.9 . . y

loop_
_geom_bond_atom_site_label_1
_geom_bond_atom_site_label_2
_geom_bond_distance
_geom_bond_site_symmetry_2
_geom_bond_publ_flag
C1 C6 1.396(3) . y
C1 C2 1.408(3) . y
C1 C7 1.490(3) . y
C2 C3 1.410(3) . y
C2 C14 1.495(3) . y
C3 C4 1.406(3) . y
C3 C20 1.495(3) . y
C4 C5 1.409(3) . y
C4 C26 1.501(3) . y
C5 C6 1.402(3) . y
C5 C32 1.504(3) . y
C6 C38 1.494(3) . y
C7 C8 1.392(4) . y
C7 C12 1.400(4) . y
C8 C13 1.385(6) . y
C8 C9 1.436(5) . y
C9 C10 1.356(6) . y
C9 H9 0.9500 . y
C10 C11 1.366(7) . y
C10 H10 0.9500 . y
C11 C12 1.397(5) . y
C11 H11 0.9500 . y
C12 H12 0.9500 . y
C13 H13A 0.9800 . y
C13 H13B 0.9800 . y
C13 H13C 0.9800 . y
C14 C15 1.383(3) . y
C14 C19 1.389(3) . y
C15 C16 1.382(4) . y
C15 H15 0.9500 . y
C16 C17 1.384(4) . y
C16 H16 0.9500 . y
C17 C18 1.363(4) . y
C17 H17 0.9500 . y
C18 C19 1.386(4) . y
C18 H18 0.9500 . y
C19 H19 0.9500 . y
C20 C25 1.376(4) . y
C20 C21 1.395(4) . y
C21 C22 1.387(4) . y
C21 H21 0.9500 . y
C22 C23 1.368(5) . y
C22 H22 0.9500 . y
C23 C24 1.367(5) . y
C23 H23 0.9500 . y
C24 C25 1.394(4) . y
C24 H24 0.9500 . y
C25 H25 0.9500 . y
C26 C27 1.374(4) . y
C26 C31 1.377(4) . y
C27 C28 1.382(5) . y
C27 H27 0.9500 . y
C28 C29 1.358(6) . y
C28 H28 0.9500 . y
C29 C30 1.378(6) . y
C29 H29 0.9500 . y
C30 C31 1.382(5) . y
C30 H30 0.9500 . y
C31 H31 0.9500 . y
C32 C37 1.380(3) . y
C32 C33 1.382(3) . y
C33 C34 1.384(4) . y
C33 H33 0.9500 . y
C34 C35 1.364(4) . y
C34 H34 0.9500 . y
C35 C36 1.357(4) . y
C35 H35 0.9500 . y
C36 C37 1.391(4) . y
C36 H36 0.9500 . y
C37 H37 0.9500 . y
C38 C43 1.385(3) . y
C38 C39 1.394(3) . y
C39 C40 1.383(4) . y
C39 H39 0.9500 . y
C40 C41 1.375(4) . y
C40 H40 0.9500 . y
C41 C42 1.386(4) . y
C41 H41 0.9500 . y
C42 C43 1.391(4) . y
C42 H42 0.9500 . y
C43 H43 0.9500 . y

loop_
_geom_torsion_atom_site_label_1
_geom_torsion_atom_site_label_2
_geom_torsion_atom_site_label_3
_geom_torsion_atom_site_label_4
_geom_torsion
_geom_torsion_site_symmetry_1
_geom_torsion_site_symmetry_2
_geom_torsion_site_symmetry_3
_geom_torsion_site_symmetry_4
_geom_torsion_publ_flag
C6 C1 C2 C3 -0.5(3) . . . . y
C7 C1 C2 C3 179.1(2) . . . . y
C6 C1 C2 C14 176.02(19) . . . . y
C7 C1 C2 C14 -4.4(3) . . . . y
C1 C2 C3 C4 1.6(3) . . . . y
C14 C2 C3 C4 -174.95(19) . . . . y
C1 C2 C3 C20 -177.0(2) . . . . y
C14 C2 C3 C20 6.5(3) . . . . y
C2 C3 C4 C5 -1.3(3) . . . . y
C20 C3 C4 C5 177.2(2) . . . . y
C2 C3 C4 C26 179.3(2) . . . . y
C20 C3 C4 C26 -2.2(3) . . . . y
C3 C4 C5 C6 0.1(3) . . . . y
C26 C4 C5 C6 179.4(2) . . . . y
C3 C4 C5 C32 -176.5(2) . . . . y
C26 C4 C5 C32 2.9(3) . . . . y
C2 C1 C6 C5 -0.8(3) . . . . y
C7 C1 C6 C5 179.7(2) . . . . y
C2 C1 C6 C38 179.81(19) . . . . y
C7 C1 C6 C38 0.3(3) . . . . y
C4 C5 C6 C1 1.0(3) . . . . y
C32 C5 C6 C1 177.5(2) . . . . y
C4 C5 C6 C38 -179.6(2) . . . . y
C32 C5 C6 C38 -3.1(3) . . . . y
C6 C1 C7 C8 -78.1(3) . . . . y
C2 C1 C7 C8 102.3(3) . . . . y
C6 C1 C7 C12 99.9(3) . . . . y
C2 C1 C7 C12 -79.7(3) . . . . y
C12 C7 C8 C13 173.5(3) . . . . y
C1 C7 C8 C13 -8.4(4) . . . . y
C12 C7 C8 C9 -0.7(4) . . . . y
C1 C7 C8 C9 177.3(2) . . . . y
C13 C8 C9 C10 -173.9(4) . . . . y
C7 C8 C9 C10 0.4(5) . . . . y
C8 C9 C10 C11 0.2(6) . . . . y
C9 C10 C11 C12 -0.5(6) . . . . y
C10 C11 C12 C7 0.2(5) . . . . y
C8 C7 C12 C11 0.5(4) . . . . y
C1 C7 C12 C11 -177.6(3) . . . . y
C1 C2 C14 C15 -87.4(3) . . . . y
C3 C2 C14 C15 89.1(3) . . . . y
C1 C2 C14 C19 92.7(3) . . . . y
C3 C2 C14 C19 -90.7(3) . . . . y
C19 C14 C15 C16 -0.6(4) . . . . y
C2 C14 C15 C16 179.5(3) . . . . y
C14 C15 C16 C17 0.7(5) . . . . y
C15 C16 C17 C18 0.3(5) . . . . y
C16 C17 C18 C19 -1.3(5) . . . . y
C17 C18 C19 C14 1.4(5) . . . . y
C15 C14 C19 C18 -0.4(4) . . . . y
C2 C14 C19 C18 179.5(3) . . . . y
C4 C3 C20 C25 -103.2(3) . . . . y
C2 C3 C20 C25 75.3(3) . . . . y
C4 C3 C20 C21 77.5(3) . . . . y
C2 C3 C20 C21 -104.0(3) . . . . y
C25 C20 C21 C22 -0.3(4) . . . . y
C3 C20 C21 C22 179.0(2) . . . . y
C20 C21 C22 C23 -0.9(4) . . . . y
C21 C22 C23 C24 0.7(4) . . . . y
C22 C23 C24 C25 0.9(4) . . . . y
C21 C20 C25 C24 1.9(4) . . . . y
C3 C20 C25 C24 -177.5(2) . . . . y
C23 C24 C25 C20 -2.2(4) . . . . y
C3 C4 C26 C27 -89.9(3) . . . . y
C5 C4 C26 C27 90.8(3) . . . . y
C3 C4 C26 C31 92.2(3) . . . . y
C5 C4 C26 C31 -87.1(3) . . . . y
C31 C26 C27 C28 0.1(5) . . . . y
C4 C26 C27 C28 -177.8(3) . . . . y
C26 C27 C28 C29 1.2(6) . . . . y
C27 C28 C29 C30 -1.3(6) . . . . y
C28 C29 C30 C31 0.2(5) . . . . y
C27 C26 C31 C30 -1.2(4) . . . . y
C4 C26 C31 C30 176.7(3) . . . . y
C29 C30 C31 C26 1.1(5) . . . . y
C6 C5 C32 C37 -78.3(3) . . . . y
C4 C5 C32 C37 98.2(3) . . . . y
C6 C5 C32 C33 101.3(3) . . . . y
C4 C5 C32 C33 -82.1(3) . . . . y
C37 C32 C33 C34 0.5(4) . . . . y
C5 C32 C33 C34 -179.2(3) . . . . y
C32 C33 C34 C35 -0.3(5) . . . . y
C33 C34 C35 C36 -0.5(5) . . . . y
C34 C35 C36 C37 1.1(5) . . . . y
C33 C32 C37 C36 0.1(4) . . . . y
C5 C32 C37 C36 179.8(3) . . . . y
C35 C36 C37 C32 -0.9(5) . . . . y
C1 C6 C38 C43 -66.2(3) . . . . y
C5 C6 C38 C43 114.4(2) . . . . y
C1 C6 C38 C39 114.2(2) . . . . y
C5 C6 C38 C39 -65.2(3) . . . . y
C43 C38 C39 C40 0.9(4) . . . . y
C6 C38 C39 C40 -179.5(2) . . . . y
C38 C39 C40 C41 -0.5(4) . . . . y
C39 C40 C41 C42 0.3(4) . . . . y
C40 C41 C42 C43 -0.4(4) . . . . y
C39 C38 C43 C42 -1.1(4) . . . . y
C6 C38 C43 C42 179.3(2) . . . . y
C41 C42 C43 C38 0.8(4) . . . . y

loop_
_cod_related_entry_id
_cod_related_entry_database
_cod_related_entry_code
1 ChemSpider 30659125
